data_4505893
loop_
_publ_author_name
'Laus, Gerhard'
'Bentivoglio, Gino'
'Kahlenberg, Volker'
'Wurst, Klaus'
'Nauer, Gerhard'
'Schottenberger, Herwig'
'Tanaka, Masato'
'Siehl, Hans-Ullrich'

_publ_section_title
;
 Conformational Flexibility and Cation--Anion Interactions in
 1-Butyl-2,3-dimethylimidazolium Salts
;
_journal_issue 4
_journal_name_full 'Crystal Growth &amp; Design'
_journal_page_first 1838
_journal_paper_doi 10.1021/cg201424m
_journal_volume 12
_journal_year 2012
_chemical_formula_moiety 'C9 H17 N2, Cl9 Ti2'
_chemical_formula_sum 'C9 H17 Cl9 N2 Ti2'
_chemical_formula_weight 568.10
_chemical_name_systematic
; 
 ? 
;
_space_group_IT_number 2
_symmetry_cell_setting triclinic
_symmetry_space_group_name_Hall '-P 1'
_symmetry_space_group_name_H-M 'P -1'
_atom_sites_solution_hydrogens geom
_atom_sites_solution_primary direct
_atom_sites_solution_secondary difmap
_audit_creation_method SHELXL-97
_cell_angle_alpha 75.251(3)
_cell_angle_beta 86.185(3)
_cell_angle_gamma 86.496(3)
_cell_formula_units_Z 2
_cell_length_a 8.8562(5)
_cell_length_b 9.4412(4)
_cell_length_c 13.3806(6)
_cell_measurement_reflns_used 12192
_cell_measurement_temperature 233(2)
_cell_measurement_theta_max 25.0
_cell_measurement_theta_min 1.0
_cell_volume 1078.40(9)
_computing_data_collection KappaCCD
_computing_data_reduction 'DENZO and SCALEPACK'
_computing_structure_refinement 'SHELXL-97 (Sheldrick, 1997)'
_computing_structure_solution 'SHELXS-97 (Sheldrick, 1990)'
_diffrn_ambient_temperature 233(2)
_diffrn_measured_fraction_theta_full 0.992
_diffrn_measured_fraction_theta_max 0.992
_diffrn_measurement_device_type 'Nonius KappaCCD'
_diffrn_measurement_method 'phi- and omega-scans'
_diffrn_radiation_monochromator graphite
_diffrn_radiation_source 'fine-focus sealed tube'
_diffrn_radiation_type MoK\a
_diffrn_radiation_wavelength 0.71073
_diffrn_reflns_av_R_equivalents 0.0223
_diffrn_reflns_av_sigmaI/netI 0.0369
_diffrn_reflns_limit_h_max 10
_diffrn_reflns_limit_h_min -10
_diffrn_reflns_limit_k_max 11
_diffrn_reflns_limit_k_min -11
_diffrn_reflns_limit_l_max 14
_diffrn_reflns_limit_l_min -15
_diffrn_reflns_number 6291
_diffrn_reflns_theta_full 25.06
_diffrn_reflns_theta_max 25.06
_diffrn_reflns_theta_min 1.58
_diffrn_standards_decay_% 0
_exptl_absorpt_coefficient_mu 1.850
_exptl_absorpt_correction_type none
_exptl_absorpt_process_details none
_exptl_crystal_colour colorless
_exptl_crystal_density_diffrn 1.750
_exptl_crystal_density_method 'not measured'
_exptl_crystal_description prism
_exptl_crystal_F_000 564
_exptl_crystal_size_max 0.20
_exptl_crystal_size_mid 0.10
_exptl_crystal_size_min 0.08
_refine_diff_density_max 0.286
_refine_diff_density_min -0.313
_refine_diff_density_rms 0.054
_refine_ls_extinction_method none
_refine_ls_goodness_of_fit_ref 1.063
_refine_ls_hydrogen_treatment constr
_refine_ls_matrix_type full
_refine_ls_number_parameters 293
_refine_ls_number_reflns 3790
_refine_ls_number_restraints 0
_refine_ls_restrained_S_all 1.063
_refine_ls_R_factor_all 0.0370
_refine_ls_R_factor_gt 0.0288
_refine_ls_shift/su_max 0.135
_refine_ls_shift/su_mean 0.033
_refine_ls_structure_factor_coef Fsqd
_refine_ls_weighting_details 'calc w=1/[\s^2^(Fo^2^)+(0.0144P)^2^+0.9021P] where P=(Fo^2^+2Fc^2^)/3'
_refine_ls_weighting_scheme calc
_refine_ls_wR_factor_gt 0.0610
_refine_ls_wR_factor_ref 0.0651
_reflns_number_gt 3257
_reflns_number_total 3790
_reflns_threshold_expression >2sigma(I)
_cod_data_source_file cg201424m_si_003.cif
_cod_data_source_block bmmi_Ti2Cl9
_cod_original_sg_symbol_Hall -P1
_cod_original_sg_symbol_H-M P-1
_cod_database_code 4505893

loop_
_symmetry_equiv_pos_as_xyz
'x, y, z'
'-x, -y, -z'

loop_
_atom_site_label
_atom_site_type_symbol
_atom_site_fract_x
_atom_site_fract_y
_atom_site_fract_z
_atom_site_U_iso_or_equiv
_atom_site_adp_type
_atom_site_occupancy
_atom_site_symmetry_multiplicity
_atom_site_calc_flag
_atom_site_refinement_flags
_atom_site_disorder_assembly
_atom_site_disorder_group
Ti1 Ti 0.37659(5) 0.72330(5) 0.67587(3) 0.03417(12) Uani 1 1 d . . .
Ti2 Ti 0.09583(5) 0.96460(4) 0.72410(3) 0.03285(12) Uani 1 1 d . . .
Cl1 Cl 0.37962(7) 0.96170(7) 0.71996(5) 0.04038(16) Uani 1 1 d . . .
Cl2 Cl 0.16445(7) 0.70569(6) 0.81335(5) 0.03929(16) Uani 1 1 d . . .
Cl3 Cl 0.16727(7) 0.86187(7) 0.57484(4) 0.03979(16) Uani 1 1 d . . .
Cl4 Cl 0.30622(8) 0.51543(7) 0.64635(6) 0.05326(19) Uani 1 1 d . . .
Cl5 Cl 0.53911(9) 0.78982(9) 0.54362(6) 0.0585(2) Uani 1 1 d . . .
Cl6 Cl 0.53802(8) 0.62393(8) 0.79602(5) 0.05252(19) Uani 1 1 d . . .
Cl7 Cl -0.14263(8) 0.91328(8) 0.71750(6) 0.05375(19) Uani 1 1 d . . .
Cl8 Cl 0.09014(9) 1.19085(7) 0.62549(6) 0.0542(2) Uani 1 1 d . . .
Cl9 Cl 0.07881(9) 1.01874(9) 0.87628(5) 0.0560(2) Uani 1 1 d . . .
N1 N 0.2671(11) 0.7415(11) 0.1655(5) 0.0362(19) Uani 0.60 1 d P A 1
C2 C 0.2533(6) 0.6699(7) 0.2671(4) 0.0322(10) Uani 0.60 1 d P A 1
N3 N 0.1582(7) 0.5632(8) 0.2765(6) 0.0371(14) Uani 0.60 1 d P A 1
C4 C 0.1085(13) 0.5595(10) 0.1807(9) 0.053(3) Uani 0.60 1 d P A 1
H4 H 0.0434 0.4933 0.1659 0.064 Uiso 0.60 1 calc P B 1
C5 C 0.1767(7) 0.6753(7) 0.1127(4) 0.0497(13) Uani 0.60 1 d P A 1
H5 H 0.1636 0.7048 0.0412 0.060 Uiso 0.60 1 calc P C 1
C6 C 0.3293(12) 0.8576(18) 0.1098(13) 0.051(3) Uani 0.60 1 d P A 1
H6A H 0.3058 0.9407 0.1406 0.061 Uiso 0.60 1 calc P D 1
H6B H 0.2925 0.8830 0.0397 0.061 Uiso 0.60 1 calc P E 1
C7 C 0.5300(8) 0.8144(6) 0.1066(4) 0.0510(13) Uani 0.60 1 d P A 1
H7A H 0.5871 0.9038 0.0919 0.061 Uiso 0.60 1 calc P F 1
H7B H 0.5600 0.7501 0.1728 0.061 Uiso 0.60 1 calc P G 1
C8 C 0.5564(8) 0.7400(5) 0.0232(4) 0.0534(13) Uani 0.60 1 d P A 1
H8A H 0.5272 0.8061 -0.0425 0.064 Uiso 0.60 1 calc P H 1
H8B H 0.4950 0.6535 0.0374 0.064 Uiso 0.60 1 calc P I 1
C9 C 0.7239(4) 0.6941(4) 0.0159(3) 0.0676(9) Uani 0.60 1 d P A 1
H9A H 0.7428 0.6456 -0.0399 0.101 Uiso 0.60 1 calc P J 1
H9B H 0.7516 0.6272 0.0807 0.101 Uiso 0.60 1 calc P K 1
H9C H 0.7840 0.7802 0.0021 0.101 Uiso 0.60 1 calc P L 1
C10 C 0.3270(9) 0.7056(9) 0.3513(7) 0.0453(18) Uani 0.60 1 d P A 1
H10C H 0.2517 0.7144 0.4057 0.068 Uiso 0.60 1 calc PR A 1
H10B H 0.3764 0.7977 0.3255 0.068 Uiso 0.60 1 calc PR A 1
H10A H 0.4018 0.6284 0.3786 0.068 Uiso 0.60 1 calc PR A 1
C11 C 0.108(3) 0.448(2) 0.3706(13) 0.064(6) Uani 0.60 1 d P A 1
H11C H 0.1327 0.4763 0.4323 0.095 Uiso 0.60 1 calc PR A 1
H11B H 0.1589 0.3551 0.3693 0.095 Uiso 0.60 1 calc PR A 1
H11A H -0.0008 0.4398 0.3712 0.095 Uiso 0.60 1 calc PR A 1
N1' N 0.2822(16) 0.7461(16) 0.2050(9) 0.037(3) Uani 0.40 1 d P M 2
C2' C 0.1932(12) 0.6396(12) 0.2207(8) 0.0418(18) Uani 0.40 1 d P M 2
N3' N 0.1950(10) 0.5668(10) 0.3182(7) 0.032(2) Uani 0.40 1 d P M 2
C4' C 0.2936(12) 0.6332(11) 0.3667(10) 0.047(3) Uani 0.40 1 d P M 2
H4A H 0.3141 0.6049 0.4373 0.057 Uiso 0.40 1 calc P N 2
C5' C 0.3537(12) 0.7436(11) 0.2962(8) 0.051(2) Uani 0.40 1 d P M 2
H5A H 0.4275 0.8061 0.3052 0.061 Uiso 0.40 1 calc P O 2
C6' C 0.3767(17) 0.864(3) 0.121(2) 0.051(4) Uani 0.40 1 d P M 2
H6D H 0.3097 0.9469 0.0884 0.061 Uiso 0.40 1 calc P P 2
H6C H 0.4559 0.9007 0.1542 0.061 Uiso 0.40 1 calc P Q 2
C7' C 0.4485(8) 0.7883(8) 0.0391(5) 0.0399(16) Uani 0.40 1 d P M 2
H7D H 0.3974 0.6996 0.0379 0.048 Uiso 0.40 1 calc P R 2
H7C H 0.4551 0.8545 -0.0304 0.048 Uiso 0.40 1 calc P S 2
C8' C 0.6014(10) 0.7548(9) 0.0877(7) 0.0446(18) Uani 0.40 1 d P M 2
H8D H 0.5896 0.6821 0.1543 0.054 Uiso 0.40 1 calc P T 2
H8C H 0.6367 0.8443 0.1010 0.054 Uiso 0.40 1 calc P U 2
C9' C 0.7239(4) 0.6941(4) 0.0159(3) 0.0676(9) Uani 0.40 1 d P M 2
H9F H 0.8202 0.6770 0.0485 0.081 Uiso 0.40 1 calc P V 2
H9E H 0.7351 0.7653 -0.0504 0.081 Uiso 0.40 1 calc P W 2
H9D H 0.6917 0.6028 0.0054 0.081 Uiso 0.40 1 calc P X 2
C10' C 0.105(2) 0.6086(14) 0.1458(12) 0.052(4) Uani 0.40 1 d P M 2
H10F H 0.1539 0.5280 0.1212 0.062 Uiso 0.40 1 calc PR M 2
H10E H 0.0963 0.6947 0.0883 0.062 Uiso 0.40 1 calc PR M 2
H10D H 0.0055 0.5817 0.1763 0.062 Uiso 0.40 1 calc PR M 2
C11' C 0.123(4) 0.450(4) 0.372(2) 0.057(11) Uani 0.40 1 d P M 2
H11F H 0.0968 0.3920 0.3263 0.069 Uiso 0.40 1 calc PR M 2
H11E H 0.0314 0.4816 0.4061 0.069 Uiso 0.40 1 calc PR M 2
H11D H 0.1882 0.3914 0.4242 0.069 Uiso 0.40 1 calc PR M 2

loop_
_atom_site_aniso_label
_atom_site_aniso_U_11
_atom_site_aniso_U_22
_atom_site_aniso_U_33
_atom_site_aniso_U_23
_atom_site_aniso_U_13
_atom_site_aniso_U_12
Ti1 0.0322(3) 0.0351(2) 0.0356(2) -0.01030(19) -0.00371(19) 0.00357(19)
Ti2 0.0344(3) 0.0306(2) 0.0335(2) -0.00899(19) 0.00001(19) 0.00125(18)
Cl1 0.0352(3) 0.0375(3) 0.0514(4) -0.0153(3) -0.0020(3) -0.0074(3)
Cl2 0.0417(4) 0.0330(3) 0.0377(3) -0.0002(3) 0.0031(3) -0.0019(3)
Cl3 0.0434(4) 0.0460(4) 0.0313(3) -0.0127(3) -0.0091(3) 0.0089(3)
Cl4 0.0562(5) 0.0411(4) 0.0692(5) -0.0252(3) -0.0138(4) 0.0047(3)
Cl5 0.0478(4) 0.0719(5) 0.0497(4) -0.0090(4) 0.0125(3) 0.0031(4)
Cl6 0.0462(4) 0.0593(4) 0.0522(4) -0.0145(3) -0.0175(3) 0.0143(3)
Cl7 0.0333(4) 0.0562(4) 0.0746(5) -0.0225(4) -0.0017(3) -0.0007(3)
Cl8 0.0610(5) 0.0330(3) 0.0608(4) -0.0008(3) 0.0017(4) 0.0053(3)
Cl9 0.0632(5) 0.0666(5) 0.0441(4) -0.0279(3) 0.0021(3) 0.0052(4)
N1 0.046(3) 0.034(3) 0.025(4) -0.003(4) 0.005(3) 0.001(2)
C2 0.031(3) 0.035(3) 0.029(3) -0.006(4) -0.003(3) 0.007(2)
N3 0.029(3) 0.040(3) 0.039(4) -0.003(4) -0.004(3) -0.002(2)
C4 0.036(3) 0.039(6) 0.085(8) -0.018(4) -0.003(4) -0.001(4)
C5 0.055(4) 0.047(3) 0.049(3) -0.013(3) -0.021(3) 0.004(3)
C6 0.036(7) 0.038(4) 0.064(6) 0.004(4) 0.020(5) 0.010(5)
C7 0.068(4) 0.039(3) 0.045(3) -0.004(2) -0.007(3) -0.015(3)
C8 0.067(4) 0.046(3) 0.048(3) -0.012(2) -0.003(3) -0.008(3)
C9 0.057(2) 0.075(2) 0.073(2) -0.0246(18) -0.0028(17) 0.0087(17)
C10 0.039(4) 0.060(6) 0.040(4) -0.019(5) -0.001(4) -0.002(4)
C11 0.057(10) 0.050(10) 0.066(11) 0.011(8) 0.024(7) -0.004(7)
N1' 0.044(5) 0.035(4) 0.027(7) -0.004(6) 0.003(6) 0.002(3)
C2' 0.039(5) 0.042(6) 0.045(6) -0.016(6) -0.004(6) 0.018(4)
N3' 0.033(5) 0.027(4) 0.033(5) -0.004(4) -0.001(4) 0.006(4)
C4' 0.043(6) 0.053(6) 0.047(5) -0.015(6) 0.004(4) 0.002(5)
C5' 0.053(6) 0.042(5) 0.063(7) -0.023(5) 0.005(6) -0.010(4)
C6' 0.019(8) 0.043(6) 0.073(7) 0.017(5) -0.006(7) -0.002(6)
C7' 0.030(4) 0.047(4) 0.035(4) 0.000(3) 0.006(3) 0.004(3)
C8' 0.046(5) 0.040(5) 0.048(5) -0.010(4) -0.012(4) 0.005(4)
C9' 0.057(2) 0.075(2) 0.073(2) -0.0246(18) -0.0028(17) 0.0087(17)
C10' 0.062(7) 0.028(8) 0.074(11) -0.019(7) -0.021(7) -0.015(7)
C11' 0.036(10) 0.05(2) 0.08(2) -0.006(15) 0.001(11) -0.005(11)

loop_
_atom_type_symbol
_atom_type_description
_atom_type_scat_dispersion_real
_atom_type_scat_dispersion_imag
_atom_type_scat_source
C C 0.0033 0.0016 'International Tables Vol C Tables 4.2.6.8 and 6.1.1.4'
H H 0.0000 0.0000 'International Tables Vol C Tables 4.2.6.8 and 6.1.1.4'
N N 0.0061 0.0033 'International Tables Vol C Tables 4.2.6.8 and 6.1.1.4'
Ti Ti 0.2776 0.4457 'International Tables Vol C Tables 4.2.6.8 and 6.1.1.4'
Cl Cl 0.1484 0.1585 'International Tables Vol C Tables 4.2.6.8 and 6.1.1.4'

loop_
_geom_angle_atom_site_label_1
_geom_angle_atom_site_label_2
_geom_angle_atom_site_label_3
_geom_angle
Cl5 Ti1 Cl6 98.78(3)
Cl5 Ti1 Cl4 99.07(4)
Cl6 Ti1 Cl4 97.39(3)
Cl5 Ti1 Cl1 92.74(3)
Cl6 Ti1 Cl1 90.95(3)
Cl4 Ti1 Cl1 164.29(3)
Cl5 Ti1 Cl3 91.34(3)
Cl6 Ti1 Cl3 165.93(3)
Cl4 Ti1 Cl3 90.59(3)
Cl1 Ti1 Cl3 78.75(2)
Cl5 Ti1 Cl2 166.87(3)
Cl6 Ti1 Cl2 90.13(3)
Cl4 Ti1 Cl2 89.26(3)
Cl1 Ti1 Cl2 77.39(2)
Cl3 Ti1 Cl2 78.35(2)
Cl8 Ti2 Cl7 99.28(3)
Cl8 Ti2 Cl9 97.84(3)
Cl7 Ti2 Cl9 98.45(3)
Cl8 Ti2 Cl3 92.02(3)
Cl7 Ti2 Cl3 90.40(3)
Cl9 Ti2 Cl3 165.48(3)
Cl8 Ti2 Cl2 165.92(3)
Cl7 Ti2 Cl2 91.78(3)
Cl9 Ti2 Cl2 89.06(3)
Cl3 Ti2 Cl2 79.13(2)
Cl8 Ti2 Cl1 90.26(3)
Cl7 Ti2 Cl1 165.40(3)
Cl9 Ti2 Cl1 91.10(3)
Cl3 Ti2 Cl1 78.16(2)
Cl2 Ti2 Cl1 77.28(2)
Ti1 Cl1 Ti2 86.47(2)
Ti2 Cl2 Ti1 85.75(2)
Ti2 Cl3 Ti1 87.40(2)
C6 N1 C2 137.4(10)
C6 N1 C5 114.6(9)
C2 N1 C5 107.6(8)
N3 C2 N1 107.8(8)
N3 C2 C10 126.1(7)
N1 C2 C10 126.2(7)
C2 N3 C4 111.2(9)
C2 N3 C11 129.9(10)
C4 N3 C11 118.8(11)
C5 C4 N3 103.8(10)
C5 C4 H4 128.1
N3 C4 H4 128.1
C4 C5 N1 109.6(8)
C4 C5 H5 125.2
N1 C5 H5 125.2
N1 C6 C7 106.1(10)
N1 C6 H6A 110.5
C7 C6 H6A 110.5
N1 C6 H6B 110.5
C7 C6 H6B 110.5
H6A C6 H6B 108.7
C8 C7 C6 104.5(6)
C8 C7 H7A 110.9
C6 C7 H7A 110.9
C8 C7 H7B 110.9
C6 C7 H7B 110.8
H7A C7 H7B 108.9
C7 C8 C9 108.8(6)
C7 C8 H8A 109.9
C9 C8 H8A 109.9
C7 C8 H8B 109.9
C9 C8 H8B 109.9
H8A C8 H8B 108.3
C8 C9 H9A 109.5
C8 C9 H9B 109.5
H9A C9 H9B 109.5
C8 C9 H9C 109.5
H9A C9 H9C 109.5
H9B C9 H9C 109.5
C2' N1' C5' 110.3(12)
C2' N1' C6' 146.1(14)
C5' N1' C6' 101.7(12)
N1' C2' N3' 109.0(14)
N1' C2' C10' 125.3(11)
N3' C2' C10' 125.7(14)
C2' N3' C11' 132(2)
C2' N3' C4' 108.1(10)
C11' N3' C4' 119.7(18)
C5' C4' N3' 108.1(10)
C5' C4' H4A 126.0
N3' C4' H4A 125.9
C4' C5' N1' 104.5(10)
C4' C5' H5A 127.8
N1' C5' H5A 127.8
C7' C6' N1' 108.1(16)
C7' C6' H6D 110.1
N1' C6' H6D 110.1
C7' C6' H6C 110.1
N1' C6' H6C 110.0
H6D C6' H6C 108.4
C8' C7' C6' 94.9(8)
C8' C7' H7D 112.8
C6' C7' H7D 112.8
C8' C7' H7C 112.7
C6' C7' H7C 112.7
H7D C7' H7C 110.2
C7' C8' H8D 109.2
C7' C8' H8C 109.2
H8D C8' H8C 107.9
C2' C10' H10F 109.5
C2' C10' H10E 109.5
H10F C10' H10E 109.5
C2' C10' H10D 109.4
H10F C10' H10D 109.5
H10E C10' H10D 109.5
N3' C11' H11F 109.6
N3' C11' H11E 109.2
H11F C11' H11E 109.5
N3' C11' H11D 109.6
H11F C11' H11D 109.5
H11E C11' H11D 109.5

loop_
_geom_bond_atom_site_label_1
_geom_bond_atom_site_label_2
_geom_bond_distance
Ti1 Cl5 2.1916(8)
Ti1 Cl6 2.2096(8)
Ti1 Cl4 2.2300(8)
Ti1 Cl1 2.4699(8)
Ti1 Cl3 2.4723(7)
Ti1 Cl2 2.5227(8)
Ti2 Cl8 2.2061(8)
Ti2 Cl7 2.2078(8)
Ti2 Cl9 2.2159(8)
Ti2 Cl3 2.4643(7)
Ti2 Cl2 2.4899(7)
Ti2 Cl1 2.5089(8)
N1 C6 1.290(18)
N1 C2 1.357(9)
N1 C5 1.375(10)
C2 N3 1.328(11)
C2 C10 1.457(12)
N3 C4 1.393(15)
N3 C11 1.499(18)
C4 C5 1.374(10)
C4 H4 0.9402
C5 H5 0.9400
C6 C7 1.800(12)
C6 H6A 0.9802
C6 H6B 0.9800
C7 C8 1.463(8)
C7 H7A 0.9799
C7 H7B 0.9800
C8 C9 1.524(7)
C8 H8A 0.9800
C8 H8B 0.9800
C9 H9A 0.9700
C9 H9B 0.9699
C9 H9C 0.9700
C10 H10C 0.9700
C10 H10B 0.9700
C10 H10A 0.9700
C11 H11C 0.9700
C11 H11B 0.9700
C11 H11A 0.9700
N1' C2' 1.28(2)
N1' C5' 1.406(15)
N1' C6' 1.60(3)
C2' N3' 1.311(14)
C2' C10' 1.41(2)
N3' C11' 1.33(3)
N3' C4' 1.388(14)
C4' C5' 1.327(14)
C4' H4A 0.9399
C5' H5A 0.9400
C6' C7' 1.54(3)
C6' H6D 0.9797
C6' H6C 0.9801
C7' C8' 1.522(10)
C7' H7D 0.9799
C7' H7C 0.9801
C8' H8D 0.9801
C8' H8C 0.9801
C10' H10F 0.9700
C10' H10E 0.9700
C10' H10D 0.9700
C11' H11F 0.9700
C11' H11E 0.9700
C11' H11D 0.9700

loop_
_geom_torsion_atom_site_label_1
_geom_torsion_atom_site_label_2
_geom_torsion_atom_site_label_3
_geom_torsion_atom_site_label_4
_geom_torsion
Cl5 Ti1 Cl1 Ti2 129.82(3)
Cl6 Ti1 Cl1 Ti2 -131.34(3)
Cl4 Ti1 Cl1 Ti2 -9.07(12)
Cl3 Ti1 Cl1 Ti2 39.00(2)
Cl2 Ti1 Cl1 Ti2 -41.42(2)
Cl8 Ti2 Cl1 Ti1 -131.26(3)
Cl7 Ti2 Cl1 Ti1 -0.15(13)
Cl9 Ti2 Cl1 Ti1 130.90(3)
Cl3 Ti2 Cl1 Ti1 -39.25(2)
Cl2 Ti2 Cl1 Ti1 42.11(2)
Cl8 Ti2 Cl2 Ti1 -12.77(14)
Cl7 Ti2 Cl2 Ti1 129.15(3)
Cl9 Ti2 Cl2 Ti1 -132.42(3)
Cl3 Ti2 Cl2 Ti1 39.08(2)
Cl1 Ti2 Cl2 Ti1 -41.08(2)
Cl5 Ti1 Cl2 Ti2 -0.16(15)
Cl6 Ti1 Cl2 Ti2 132.80(3)
Cl4 Ti1 Cl2 Ti2 -129.82(3)
Cl1 Ti1 Cl2 Ti2 41.85(2)
Cl3 Ti1 Cl2 Ti2 -39.06(2)
Cl8 Ti2 Cl3 Ti1 129.00(3)
Cl7 Ti2 Cl3 Ti1 -131.69(3)
Cl9 Ti2 Cl3 Ti1 -3.88(14)
Cl2 Ti2 Cl3 Ti1 -39.96(2)
Cl1 Ti2 Cl3 Ti1 39.16(2)
Cl5 Ti1 Cl3 Ti2 -132.33(3)
Cl6 Ti1 Cl3 Ti2 3.82(14)
Cl4 Ti1 Cl3 Ti2 128.58(3)
Cl1 Ti1 Cl3 Ti2 -39.80(2)
Cl2 Ti1 Cl3 Ti2 39.46(2)
C6 N1 C2 N3 172.7(12)
C5 N1 C2 N3 0.2(8)
C6 N1 C2 C10 -6.1(17)
C5 N1 C2 C10 -178.6(6)
N1 C2 N3 C4 1.2(8)
C10 C2 N3 C4 179.9(7)
N1 C2 N3 C11 177.5(13)
C10 C2 N3 C11 -3.7(14)
C2 N3 C4 C5 -2.0(9)
C11 N3 C4 C5 -178.8(11)
N3 C4 C5 N1 2.0(9)
C6 N1 C5 C4 -175.9(10)
C2 N1 C5 C4 -1.4(9)
C2 N1 C6 C7 73.2(16)
C5 N1 C6 C7 -114.6(9)
N1 C6 C7 C8 84.1(10)
C6 C7 C8 C9 -178.3(6)
C5' N1' C2' N3' 2.2(12)
C6' N1' C2' N3' 162(2)
C5' N1' C2' C10' -179.2(11)
C6' N1' C2' C10' -20(3)
N1' C2' N3' C11' 180(2)
C10' C2' N3' C11' 1(3)
N1' C2' N3' C4' -0.2(11)
C10' C2' N3' C4' -178.8(11)
C2' N3' C4' C5' -1.9(12)
C11' N3' C4' C5' 178(2)
N3' C4' C5' N1' 3.0(12)
C2' N1' C5' C4' -3.3(13)
C6' N1' C5' C4' -171.9(12)
C2' N1' C6' C7' -40(3)
C5' N1' C6' C7' 120.5(11)
N1' C6' C7' C8' -96.7(10)
